data_4504487
loop_
_publ_author_name
'Ca\~nadillas-Delgado, Laura'
'Fabelo, \'Oscar'
'Ru\'iz-P\'erez, Catalina'
'Delgado, Fernando S.'
'Julve, Miguel'
'Hern\'andez-Molina, Mar\'ia'
'Laz, M. Milagros'
'Lorenzo-Luis, Pablo'

_publ_section_title
;
 Zeolite-like Nanoporous Gadolinium Complexes Incorporating Alkaline
 Cations
;
_journal_issue 1
_journal_name_full 'Crystal Growth &amp; Design'
_journal_page_first 87
_journal_paper_doi 10.1021/cg050170t
_journal_volume 6
_journal_year 2006
_chemical_formula_sum 'C10 H12 Gd Na O13'
_chemical_formula_weight 520.44
_chemical_name_systematic
;
 ?
;
_space_group_IT_number 2
_symmetry_cell_setting triclinic
_symmetry_Int_Tables_number 2
_symmetry_space_group_name_Hall '-P 1'
_symmetry_space_group_name_H-M 'P -1'
_atom_sites_solution_hydrogens geom
_atom_sites_solution_primary direct
_atom_sites_solution_secondary difmap
_audit_creation_method SHELXL-97
_cell_angle_alpha 113.897(3)
_cell_angle_beta 105.754(3)
_cell_angle_gamma 102.104(3)
_cell_formula_units_Z 2
_cell_length_a 8.7673(4)
_cell_length_b 9.8149(4)
_cell_length_c 10.1743(4)
_cell_measurement_temperature 293(2)
_cell_volume 717.74(6)
_diffrn_ambient_temperature 293(2)
_diffrn_detector 'CCD plate'
_diffrn_detector_area_resol_mean 9
_diffrn_measured_fraction_theta_full 0.984
_diffrn_measured_fraction_theta_max 0.984
_diffrn_measurement_device '95mm CCD camera on \k-goniostat'
_diffrn_measurement_device_type KappaCCD
_diffrn_measurement_method 'CCD rotation images, thick slices'
_diffrn_radiation_monochromator 'horizonally mounted graphite crystal'
_diffrn_radiation_probe x-ray
_diffrn_radiation_source 'fine-focus sealed tube'
_diffrn_radiation_type MoK\a
_diffrn_radiation_wavelength 0.71073
_diffrn_reflns_av_R_equivalents 0.0539
_diffrn_reflns_av_sigmaI/netI 0.0640
_diffrn_reflns_limit_h_max 11
_diffrn_reflns_limit_h_min -12
_diffrn_reflns_limit_k_max 13
_diffrn_reflns_limit_k_min -13
_diffrn_reflns_limit_l_max 14
_diffrn_reflns_limit_l_min -14
_diffrn_reflns_number 8343
_diffrn_reflns_theta_full 30.00
_diffrn_reflns_theta_max 30.00
_diffrn_reflns_theta_min 6.40
_diffrn_source 'Enraf Nonius FR590'
_exptl_absorpt_coefficient_mu 4.726
_exptl_absorpt_correction_type sadabs
_exptl_crystal_colour colorless
_exptl_crystal_density_diffrn 2.408
_exptl_crystal_density_method 'not measured'
_exptl_crystal_description prism
_exptl_crystal_F_000 502
_refine_diff_density_max 1.571
_refine_diff_density_min -2.076
_refine_diff_density_rms 0.222
_refine_ls_extinction_method none
_refine_ls_goodness_of_fit_ref 1.060
_refine_ls_hydrogen_treatment mixed
_refine_ls_matrix_type full
_refine_ls_number_parameters 226
_refine_ls_number_reflns 4134
_refine_ls_number_restraints 0
_refine_ls_restrained_S_all 1.060
_refine_ls_R_factor_all 0.0583
_refine_ls_R_factor_gt 0.0426
_refine_ls_shift/su_max 0.000
_refine_ls_shift/su_mean 0.000
_refine_ls_structure_factor_coef Fsqd
_refine_ls_weighting_details 'calc w=1/[\s^2^(Fo^2^)+(0.0425P)^2^+3.2034P] where P=(Fo^2^+2Fc^2^)/3'
_refine_ls_weighting_scheme calc
_refine_ls_wR_factor_gt 0.0958
_refine_ls_wR_factor_ref 0.1012
_reflns_number_gt 3491
_reflns_number_total 4134
_reflns_threshold_expression >2sigma(I)
_cod_data_source_file cg050170tsi20050421_051806.cif
_cod_data_source_block COMPOUND_1
_cod_original_cell_volume 717.74(5)
_cod_database_code 4504487

loop_
_symmetry_equiv_pos_as_xyz
'x, y, z'
'-x, -y, -z'

loop_
_atom_site_label
_atom_site_type_symbol
_atom_site_fract_x
_atom_site_fract_y
_atom_site_fract_z
_atom_site_U_iso_or_equiv
_atom_site_adp_type
_atom_site_occupancy
_atom_site_symmetry_multiplicity
_atom_site_calc_flag
Gd1 Gd 0.11566(3) 0.17986(3) 0.24089(3) 0.01537(9) Uani 1 1 d
Na1 Na 0.5716(4) 0.4017(3) 0.3354(3) 0.0287(5) Uani 1 1 d
O1 O 0.0277(5) -0.1094(4) 0.0436(4) 0.0172(7) Uani 1 1 d
O2 O 0.0966(5) -0.2804(5) -0.1266(5) 0.0203(8) Uani 1 1 d
O3 O 0.6066(5) 0.1381(5) 0.2153(6) 0.0267(10) Uani 1 1 d
O4 O 0.3441(5) 0.1280(5) 0.1731(5) 0.0183(8) Uani 1 1 d
O5 O 0.7781(5) -0.0890(5) 0.5747(5) 0.0203(8) Uani 1 1 d
O6 O 0.6163(5) -0.3298(4) 0.5078(5) 0.0185(8) Uani 1 1 d
O7 O 0.2400(6) -0.4127(6) 0.4418(6) 0.0327(10) Uani 1 1 d
O8 O 0.2714(5) -0.5886(4) 0.2363(5) 0.0223(8) Uani 1 1 d
C1 C 0.2560(6) -0.1881(6) 0.1402(6) 0.0133(9) Uani 1 1 d
C2 C 0.4192(6) -0.0719(6) 0.2195(6) 0.0124(9) Uani 1 1 d
C3 C 0.5427(6) -0.0831(6) 0.3304(6) 0.0120(9) Uani 1 1 d
C4 C 0.5055(6) -0.2060(6) 0.3647(6) 0.0132(9) Uani 1 1 d
C5 C 0.3406(7) -0.3204(6) 0.2886(6) 0.0136(9) Uani 1 1 d
C6 C 0.2178(7) -0.3123(6) 0.1752(6) 0.0151(10) Uani 1 1 d
C7 C 0.1200(6) -0.1920(6) 0.0117(6) 0.0132(9) Uani 1 1 d
C8 C 0.4608(7) 0.0731(6) 0.1987(6) 0.0140(9) Uani 1 1 d
C9 C 0.6400(6) -0.2101(6) 0.4879(6) 0.0121(9) Uani 1 1 d
C10 C 0.2821(7) -0.4497(7) 0.3281(7) 0.0183(11) Uani 1 1 d
O1W O -0.1538(6) 0.0153(5) 0.1998(6) 0.0318(11) Uani 1 1 d
O2W O 0.6806(12) 0.4518(10) 0.1698(10) 0.077(3) Uani 1 1 d
O3W O 0.0298(7) 0.3212(7) 0.4543(6) 0.0423(13) Uani 1 1 d
O4W O 0.3156(9) -0.6716(7) -0.0471(8) 0.0547(16) Uani 1 1 d
O5W O 1.0272(15) 0.1940(12) 0.6467(14) 0.108(3) Uani 1 1 d
H3 H 0.6463 -0.0003 0.3823 0.050 Uiso 1 1 d
H6 H 0.1191 -0.3903 0.1119 0.050 Uiso 1 1 d

loop_
_atom_site_aniso_label
_atom_site_aniso_U_11
_atom_site_aniso_U_22
_atom_site_aniso_U_33
_atom_site_aniso_U_23
_atom_site_aniso_U_13
_atom_site_aniso_U_12
Gd1 0.01161(13) 0.01994(14) 0.01663(13) 0.01244(10) 0.00160(9) 0.00767(9)
Na1 0.0364(15) 0.0205(11) 0.0294(13) 0.0139(10) 0.0084(11) 0.0134(10)
O1 0.0165(19) 0.0168(17) 0.0183(18) 0.0110(15) 0.0007(15) 0.0095(14)
O2 0.021(2) 0.027(2) 0.0146(18) 0.0107(16) 0.0033(16) 0.0170(17)
O3 0.016(2) 0.025(2) 0.051(3) 0.027(2) 0.014(2) 0.0104(17)
O4 0.0139(18) 0.0222(19) 0.030(2) 0.0212(17) 0.0076(16) 0.0123(15)
O5 0.0126(18) 0.0232(19) 0.023(2) 0.0163(17) -0.0017(15) 0.0043(15)
O6 0.0180(19) 0.0146(17) 0.0163(18) 0.0102(15) -0.0053(15) 0.0044(14)
O7 0.031(3) 0.048(3) 0.037(3) 0.032(2) 0.017(2) 0.020(2)
O8 0.021(2) 0.0149(18) 0.026(2) 0.0130(17) -0.0009(17) 0.0040(15)
C1 0.012(2) 0.013(2) 0.010(2) 0.0042(18) -0.0021(18) 0.0071(18)
C2 0.012(2) 0.012(2) 0.015(2) 0.0081(19) 0.0030(19) 0.0074(18)
C3 0.010(2) 0.013(2) 0.011(2) 0.0062(18) -0.0002(18) 0.0058(17)
C4 0.013(2) 0.017(2) 0.012(2) 0.0080(19) 0.0023(18) 0.0097(18)
C5 0.016(2) 0.013(2) 0.013(2) 0.0097(19) 0.0015(19) 0.0074(19)
C6 0.012(2) 0.014(2) 0.018(2) 0.011(2) -0.0019(19) 0.0045(18)
C7 0.012(2) 0.013(2) 0.015(2) 0.0109(19) -0.0001(19) 0.0035(18)
C8 0.015(2) 0.013(2) 0.017(2) 0.0092(19) 0.005(2) 0.0071(18)
C9 0.010(2) 0.016(2) 0.012(2) 0.0080(19) 0.0011(18) 0.0077(18)
C10 0.009(2) 0.023(3) 0.025(3) 0.018(2) 0.000(2) 0.0060(19)
O1W 0.020(2) 0.026(2) 0.053(3) 0.018(2) 0.019(2) 0.0105(18)
O2W 0.127(7) 0.093(5) 0.110(6) 0.082(5) 0.099(6) 0.084(5)
O3W 0.038(3) 0.053(3) 0.029(3) 0.010(2) 0.012(2) 0.027(3)
O4W 0.068(4) 0.047(3) 0.048(4) 0.024(3) 0.023(3) 0.015(3)
O5W 0.122(9) 0.105(7) 0.124(9) 0.075(7) 0.063(8) 0.029(6)

loop_
_atom_type_symbol
_atom_type_description
_atom_type_scat_dispersion_real
_atom_type_scat_dispersion_imag
_atom_type_scat_source
C C 0.0033 0.0016 'International Tables Vol C Tables 4.2.6.8 and 6.1.1.4'
H H 0.0000 0.0000 'International Tables Vol C Tables 4.2.6.8 and 6.1.1.4'
Gd Gd -0.1653 3.9035 'International Tables Vol C Tables 4.2.6.8 and 6.1.1.4'
O O 0.0106 0.0060 'International Tables Vol C Tables 4.2.6.8 and 6.1.1.4'
Na Na 0.0362 0.0249 'International Tables Vol C Tables 4.2.6.8 and 6.1.1.4'

loop_
_geom_angle_atom_site_label_1
_geom_angle_atom_site_label_2
_geom_angle_atom_site_label_3
_geom_angle
_geom_angle_site_symmetry_1
_geom_angle_site_symmetry_3
O4 Gd1 O1W 134.23(14) . .
O4 Gd1 O8 72.70(13) . 1_565
O1W Gd1 O8 146.53(15) . 1_565
O4 Gd1 O5 82.13(13) . 2_656
O1W Gd1 O5 82.93(16) . 2_656
O8 Gd1 O5 125.94(13) 1_565 2_656
O4 Gd1 O3W 146.03(17) . .
O1W Gd1 O3W 69.86(18) . .
O8 Gd1 O3W 97.72(18) 1_565 .
O5 Gd1 O3W 77.64(17) 2_656 .
O4 Gd1 O1 69.03(13) . .
O1W Gd1 O1 66.27(14) . .
O8 Gd1 O1 127.53(14) 1_565 .
O5 Gd1 O1 82.59(13) 2_656 .
O3W Gd1 O1 133.56(17) . .
O4 Gd1 O2 128.58(13) . 2
O1W Gd1 O2 74.53(15) . 2
O8 Gd1 O2 72.22(14) 1_565 2
O5 Gd1 O2 149.28(14) 2_656 2
O3W Gd1 O2 75.17(16) . 2
O1 Gd1 O2 106.30(12) . 2
O4 Gd1 O6 72.49(14) . 2_656
O1W Gd1 O6 126.98(16) . 2_656
O8 Gd1 O6 74.44(13) 1_565 2_656
O5 Gd1 O6 52.34(12) 2_656 2_656
O3W Gd1 O6 73.54(16) . 2_656
O1 Gd1 O6 123.60(12) . 2_656
O2 Gd1 O6 129.94(12) 2 2_656
O4 Gd1 O1 84.92(13) . 2
O1W Gd1 O1 85.09(16) . 2
O8 Gd1 O1 77.30(13) 1_565 2
O5 Gd1 O1 147.54(13) 2_656 2
O3W Gd1 O1 125.62(15) . 2
O1 Gd1 O1 64.98(14) . 2
O2 Gd1 O1 51.45(12) 2 2
O6 Gd1 O1 147.93(13) 2_656 2
O4 Gd1 C9 73.77(14) . 2_656
O1W Gd1 C9 106.69(17) . 2_656
O8 Gd1 C9 99.71(14) 1_565 2_656
O5 Gd1 C9 26.39(13) 2_656 2_656
O3W Gd1 C9 76.02(16) . 2_656
O1 Gd1 C9 102.50(13) . 2_656
O2 Gd1 C9 148.59(13) 2 2_656
O6 Gd1 C9 26.10(13) 2_656 2_656
O1 Gd1 C9 158.29(13) 2 2_656
O4 Gd1 C7 108.55(14) . 2
O1W Gd1 C7 76.76(16) . 2
O8 Gd1 C7 74.95(14) 1_565 2
O5 Gd1 C7 159.06(14) 2_656 2
O3W Gd1 C7 99.74(17) . 2
O1 Gd1 C7 84.61(13) . 2
O2 Gd1 C7 25.47(13) 2 2
O6 Gd1 C7 147.36(13) 2_656 2
O1 Gd1 C7 26.12(13) 2 2
C9 Gd1 C7 172.84(13) 2_656 2
O4 Gd1 Na1 40.77(10) . .
O1W Gd1 Na1 170.49(13) . .
O8 Gd1 Na1 42.86(10) 1_565 .
O5 Gd1 Na1 88.01(10) 2_656 .
O3W Gd1 Na1 111.01(14) . .
O1 Gd1 Na1 109.79(10) . .
O2 Gd1 Na1 114.96(11) 2 .
O6 Gd1 Na1 47.02(10) 2_656 .
O1 Gd1 Na1 101.23(10) 2 .
C9 Gd1 Na1 65.09(11) 2_656 .
C7 Gd1 Na1 111.97(11) 2 .
O2W Na1 O7 118.3(3) . 2_656
O2W Na1 O6 97.2(2) . 1_565
O7 Na1 O6 85.25(17) 2_656 1_565
O2W Na1 O3 85.0(2) . .
O7 Na1 O3 78.92(18) 2_656 .
O6 Na1 O3 162.96(19) 1_565 .
O2W Na1 O4 107.0(3) . .
O7 Na1 O4 108.14(17) 2_656 .
O6 Na1 O4 141.20(18) 1_565 .
O3 Na1 O4 52.00(13) . .
O2W Na1 O8 101.5(3) . 1_565
O7 Na1 O8 138.39(19) 2_656 1_565
O6 Na1 O8 78.08(15) 1_565 1_565
O3 Na1 O8 118.17(17) . 1_565
O4 Na1 O8 67.77(14) . 1_565
O2W Na1 C8 103.0(2) . .
O7 Na1 C8 87.56(18) 2_656 .
O6 Na1 C8 159.66(19) 1_565 .
O3 Na1 C8 26.59(14) . .
O4 Na1 C8 27.32(13) . .
O8 Na1 C8 95.08(16) 1_565 .
O2W Na1 O6 169.3(3) . 2_656
O7 Na1 O6 72.32(15) 2_656 2_656
O6 Na1 O6 84.05(15) 1_565 2_656
O3 Na1 O6 96.94(15) . 2_656
O4 Na1 O6 66.90(14) . 2_656
O8 Na1 O6 68.27(14) 1_565 2_656
C8 Na1 O6 75.64(15) . 2_656
O2W Na1 C10 136.4(3) . 2_656
O7 Na1 C10 21.27(15) 2_656 2_656
O6 Na1 C10 73.92(15) 1_565 2_656
O3 Na1 C10 92.80(17) . 2_656
O4 Na1 C10 105.53(16) . 2_656
O8 Na1 C10 117.34(17) 1_565 2_656
C8 Na1 C10 92.92(16) . 2_656
O6 Na1 C10 54.13(13) 2_656 2_656
O2W Na1 Gd1 127.4(3) . .
O7 Na1 Gd1 111.35(14) 2_656 .
O6 Na1 Gd1 103.07(13) 1_565 .
O3 Na1 Gd1 88.65(11) . .
O4 Na1 Gd1 38.19(9) . .
O8 Na1 Gd1 39.49(9) 1_565 .
C8 Na1 Gd1 62.17(12) . .
O6 Na1 Gd1 42.41(9) 2_656 .
C10 Na1 Gd1 95.93(12) 2_656 .
O2W Na1 Na1 141.9(2) . 2_666
O7 Na1 Na1 74.29(15) 2_656 2_666
O6 Na1 Na1 45.91(11) 1_565 2_666
O3 Na1 Na1 132.91(16) . 2_666
O4 Na1 Na1 101.57(14) . 2_666
O8 Na1 Na1 66.69(12) 1_565 2_666
C8 Na1 Na1 113.77(15) . 2_666
O6 Na1 Na1 38.14(9) 2_656 2_666
C10 Na1 Na1 53.48(12) 2_656 2_666
Gd1 Na1 Na1 66.87(8) . 2_666
C7 O1 Gd1 129.2(3) . .
C7 O1 Gd1 92.3(3) . 2
Gd1 O1 Gd1 115.02(13) . 2
C7 O2 Gd1 94.5(3) . 2
C8 O3 Na1 88.3(3) . .
C8 O4 Gd1 143.9(3) . .
C8 O4 Na1 87.3(3) . .
Gd1 O4 Na1 101.04(15) . .
C9 O5 Gd1 95.4(3) . 2_656
C9 O6 Na1 130.0(3) . 1_545
C9 O6 Gd1 91.0(3) . 2_656
Na1 O6 Gd1 116.59(16) 1_545 2_656
C9 O6 Na1 126.4(3) . 2_656
Na1 O6 Na1 95.95(15) 1_545 2_656
Gd1 O6 Na1 90.58(13) 2_656 2_656
C10 O7 Na1 115.3(4) . 2_656
C10 O8 Gd1 120.7(4) . 1_545
C10 O8 Na1 106.0(3) . 1_545
Gd1 O8 Na1 97.65(14) 1_545 1_545
C2 C1 C6 119.6(4) . .
C2 C1 C7 122.7(4) . .
C6 C1 C7 117.6(4) . .
C1 C2 C3 119.2(4) . .
C1 C2 C8 121.4(4) . .
C3 C2 C8 119.2(4) . .
C4 C3 C2 121.3(5) . .
C3 C4 C5 119.7(4) . .
C3 C4 C9 119.4(5) . .
C5 C4 C9 120.8(4) . .
C6 C5 C4 119.3(4) . .
C6 C5 C10 116.5(5) . .
C4 C5 C10 124.0(4) . .
C5 C6 C1 120.8(5) . .
O2 C7 O1 121.1(5) . .
O2 C7 C1 118.5(4) . .
O1 C7 C1 120.3(5) . .
O2 C7 Gd1 60.1(3) . 2
O1 C7 Gd1 61.6(3) . 2
C1 C7 Gd1 174.1(4) . 2
O3 C8 O4 122.8(5) . .
O3 C8 C2 119.7(4) . .
O4 C8 C2 117.3(4) . .
O3 C8 Na1 65.1(3) . .
O4 C8 Na1 65.4(3) . .
C2 C8 Na1 147.6(4) . .
O6 C9 O5 120.6(4) . .
O6 C9 C4 120.5(5) . .
O5 C9 C4 118.9(4) . .
O6 C9 Gd1 62.9(3) . 2_656
O5 C9 Gd1 58.2(3) . 2_656
C4 C9 Gd1 170.7(3) . 2_656
O7 C10 O8 125.9(5) . .
O7 C10 C5 117.5(5) . .
O8 C10 C5 116.4(5) . .
O7 C10 Na1 43.4(3) . 2_656
O8 C10 Na1 106.3(3) . 2_656
C5 C10 Na1 122.6(3) . 2_656

loop_
_geom_bond_atom_site_label_1
_geom_bond_atom_site_label_2
_geom_bond_distance
_geom_bond_site_symmetry_2
Gd1 O4 2.375(4) .
Gd1 O1W 2.383(4) .
Gd1 O8 2.419(4) 1_565
Gd1 O5 2.437(4) 2_656
Gd1 O3W 2.468(5) .
Gd1 O1 2.512(4) .
Gd1 O2 2.513(4) 2
Gd1 O6 2.542(4) 2_656
Gd1 O1 2.544(4) 2
Gd1 C9 2.855(5) 2_656
Gd1 C7 2.891(5) 2
Gd1 Na1 3.770(3) .
Na1 O2W 2.310(7) .
Na1 O7 2.361(6) 2_656
Na1 O6 2.371(4) 1_565
Na1 O3 2.501(5) .
Na1 O4 2.508(5) .
Na1 O8 2.587(5) 1_565
Na1 C8 2.756(5) .
Na1 O6 2.758(5) 2_656
Na1 C10 3.106(6) 2_656
Na1 Na1 3.819(5) 2_666
O1 C7 1.274(6) .
O1 Gd1 2.544(4) 2
O2 C7 1.247(6) .
O2 Gd1 2.513(4) 2
O3 C8 1.234(6) .
O4 C8 1.266(6) .
O5 C9 1.275(6) .
O5 Gd1 2.437(4) 2_656
O6 C9 1.256(6) .
O6 Na1 2.371(4) 1_545
O6 Gd1 2.542(4) 2_656
O6 Na1 2.758(5) 2_656
O7 C10 1.246(8) .
O7 Na1 2.361(6) 2_656
O8 C10 1.268(7) .
O8 Gd1 2.419(4) 1_545
O8 Na1 2.587(5) 1_545
C1 C2 1.394(7) .
C1 C6 1.404(7) .
C1 C7 1.491(7) .
C2 C3 1.395(7) .
C2 C8 1.506(7) .
C3 C4 1.386(7) .
C4 C5 1.399(7) .
C4 C9 1.490(7) .
C5 C6 1.390(7) .
C5 C10 1.513(7) .
C7 Gd1 2.891(5) 2
C9 Gd1 2.855(5) 2_656
C10 Na1 3.106(6) 2_656
